data_2227701
loop_
_publ_author_name
'Zhao, Wang'
'Zhou, Wei-Wei'
'Song, Ming-Jun'

_publ_section_title
;
 2-(4<i>H</i>-1,2,4-Triazol-4-yl)phenol
;
_journal_coeditor_code JH2195
_journal_issue 9
_journal_name_full 'Acta Crystallographica Section E'
_journal_page_first o2318
_journal_paper_doi 10.1107/S1600536810031739
_journal_volume 66
_journal_year 2010
_chemical_formula_iupac 'C8 H7 N3 O'
_chemical_formula_moiety 'C8 H7 N3 O'
_chemical_formula_sum 'C8 H7 N3 O'
_chemical_formula_weight 161.17
_chemical_name_systematic
;
2-(4<i>H</i>-1,2,4-Triazol-4-yl)phenol
;
_space_group_IT_number 14
_symmetry_cell_setting monoclinic
_symmetry_space_group_name_Hall '-P 2yn'
_symmetry_space_group_name_H-M 'P 1 21/n 1'
_atom_sites_solution_hydrogens geom
_atom_sites_solution_primary direct
_atom_sites_solution_secondary difmap
_audit_creation_method SHELXL-97
_cell_angle_alpha 90.00
_cell_angle_beta 90.93(3)
_cell_angle_gamma 90.00
_cell_formula_units_Z 4
_cell_length_a 7.273(3)
_cell_length_b 14.265(4)
_cell_length_c 7.720(3)
_cell_measurement_reflns_used 1048
_cell_measurement_temperature 293(2)
_cell_measurement_theta_max 27.4140
_cell_measurement_theta_min 2.6387
_cell_volume 800.8(5)
_computing_cell_refinement 'CrystalClear (Rigaku, 2002)'
_computing_data_collection 'CrystalClear (Rigaku, 2002)'
_computing_data_reduction 'CrystalClear (Rigaku, 2002)'
_computing_molecular_graphics 'SHELXTL (Sheldrick, 2008)'
_computing_publication_material 'SHELXTL (Sheldrick, 2008)'
_computing_structure_refinement 'SHELXTL (Sheldrick, 2008)'
_computing_structure_solution 'SHELXTL (Sheldrick, 2008)'
_diffrn_ambient_temperature 293(2)
_diffrn_measured_fraction_theta_full 0.993
_diffrn_measured_fraction_theta_max 0.993
_diffrn_measurement_device_type 'Rigaku Mercury CCD'
_diffrn_measurement_method \w
_diffrn_radiation_monochromator graphite
_diffrn_radiation_source 'rotating-anode generator'
_diffrn_radiation_type MoK\a
_diffrn_radiation_wavelength 0.71073
_diffrn_reflns_av_R_equivalents 0.0568
_diffrn_reflns_av_sigmaI/netI 0.0521
_diffrn_reflns_limit_h_max 8
_diffrn_reflns_limit_h_min -8
_diffrn_reflns_limit_k_max 17
_diffrn_reflns_limit_k_min -16
_diffrn_reflns_limit_l_max 8
_diffrn_reflns_limit_l_min -9
_diffrn_reflns_number 5037
_diffrn_reflns_theta_full 25.35
_diffrn_reflns_theta_max 25.35
_diffrn_reflns_theta_min 3.00
_exptl_absorpt_coefficient_mu 0.094
_exptl_absorpt_correction_T_max 1.0000
_exptl_absorpt_correction_T_min 0.8149
_exptl_absorpt_correction_type multi-scan
_exptl_absorpt_process_details '(Sphere in CrystalClear; Rigaku, 2002)'
_exptl_crystal_colour black
_exptl_crystal_density_diffrn 1.337
_exptl_crystal_density_method 'not measured'
_exptl_crystal_description Block
_exptl_crystal_F_000 336
_exptl_crystal_size_max 0.42
_exptl_crystal_size_mid 0.37
_exptl_crystal_size_min 0.35
_refine_diff_density_max 0.442
_refine_diff_density_min -0.439
_refine_ls_extinction_coef 0.08(3)
_refine_ls_extinction_expression Fc^*^=kFc[1+0.001xFc^2^\l^3^/sin(2\q)]^-1/4^
_refine_ls_extinction_method 'SHELXTL (Sheldrick, 2008)'
_refine_ls_goodness_of_fit_ref 1.087
_refine_ls_hydrogen_treatment constr
_refine_ls_matrix_type full
_refine_ls_number_parameters 110
_refine_ls_number_reflns 1460
_refine_ls_number_restraints 0
_refine_ls_restrained_S_all 1.087
_refine_ls_R_factor_all 0.1166
_refine_ls_R_factor_gt 0.0666
_refine_ls_shift/su_max 0.000
_refine_ls_shift/su_mean 0.000
_refine_ls_structure_factor_coef Fsqd
_refine_ls_weighting_details 'calc w=1/[\s^2^(Fo^2^)+(0.1440P)^2^+0.0000P] where P=(Fo^2^+2Fc^2^)/3'
_refine_ls_weighting_scheme calc
_refine_ls_wR_factor_gt 0.1805
_refine_ls_wR_factor_ref 0.2365
_reflns_number_gt 863
_reflns_number_total 1460
_reflns_threshold_expression I>2sigma(I)
_cod_data_source_file jh2195.cif
_cod_data_source_block I
_cod_original_sg_symbol_H-M 'P 21/n'
_cod_database_code 2227701
_cod_database_fobs_code 2227701

loop_
_symmetry_equiv_pos_as_xyz
'x, y, z'
'-x+1/2, y+1/2, -z+1/2'
'-x, -y, -z'
'x-1/2, -y-1/2, z-1/2'

loop_
_atom_site_type_symbol
_atom_site_label
_atom_site_fract_x
_atom_site_fract_y
_atom_site_fract_z
_atom_site_U_iso_or_equiv
_atom_site_adp_type
_atom_site_calc_flag
_atom_site_refinement_flags
_atom_site_occupancy
_atom_site_disorder_assembly
_atom_site_disorder_group
C C1 0.5881(5) 0.7175(2) 0.7593(5) 0.0559(10) Uani d . 1 . .
H H1A 0.5053 0.7418 0.8381 0.067 Uiso calc R 1 . .
C C2 0.7294(5) 0.6248(2) 0.5912(4) 0.0510(10) Uani d . 1 . .
H H2A 0.7633 0.5718 0.5293 0.061 Uiso calc R 1 . .
C C3 0.4535(4) 0.5571(2) 0.7425(4) 0.0423(8) Uani d . 1 . .
C C4 0.5137(4) 0.4665(2) 0.7748(4) 0.0448(9) Uani d . 1 . .
C C5 0.3858(5) 0.4004(2) 0.8286(4) 0.0542(10) Uani d . 1 . .
H H5A 0.4233 0.3394 0.8527 0.065 Uiso calc R 1 . .
C C6 0.2034(5) 0.4252(3) 0.8463(5) 0.0651(11) Uani d . 1 . .
H H6A 0.1194 0.3807 0.8837 0.078 Uiso calc R 1 . .
C C7 0.1443(5) 0.5148(3) 0.8091(5) 0.0633(11) Uani d . 1 . .
H H7A 0.0210 0.5308 0.8200 0.076 Uiso calc R 1 . .
C C8 0.2698(5) 0.5804(3) 0.7557(5) 0.0582(10) Uani d . 1 . .
H H8A 0.2309 0.6408 0.7284 0.070 Uiso calc R 1 . .
N N1 0.7219(4) 0.76432(19) 0.6942(4) 0.0632(10) Uani d . 1 . .
N N2 0.8157(4) 0.70426(19) 0.5852(4) 0.0618(10) Uani d . 1 . .
N N3 0.5836(3) 0.62837(17) 0.6985(3) 0.0443(8) Uani d . 1 . .
O O1 0.6918(3) 0.44556(15) 0.7550(3) 0.0582(8) Uani d . 1 . .
H H1B 0.7472 0.4923 0.7229 0.087 Uiso calc R 1 . .

loop_
_atom_site_aniso_label
_atom_site_aniso_U_11
_atom_site_aniso_U_22
_atom_site_aniso_U_33
_atom_site_aniso_U_12
_atom_site_aniso_U_13
_atom_site_aniso_U_23
C1 0.068(2) 0.0332(18) 0.068(2) 0.0041(15) 0.0238(18) 0.0022(16)
C2 0.057(2) 0.0414(18) 0.0553(19) -0.0010(15) 0.0129(17) 0.0025(15)
C3 0.0378(18) 0.0426(17) 0.0466(17) -0.0030(14) 0.0046(13) 0.0028(14)
C4 0.0428(19) 0.0414(19) 0.0504(17) -0.0018(14) 0.0042(14) 0.0001(14)
C5 0.060(2) 0.0429(19) 0.060(2) -0.0089(15) 0.0074(18) 0.0071(16)
C6 0.058(2) 0.075(3) 0.063(2) -0.024(2) 0.0154(18) -0.005(2)
C7 0.047(2) 0.070(3) 0.072(2) -0.0036(18) 0.0121(18) -0.001(2)
C8 0.050(2) 0.058(2) 0.067(2) 0.0034(16) 0.0065(17) 0.0065(17)
N1 0.073(2) 0.0368(16) 0.081(2) -0.0025(14) 0.0284(17) -0.0018(15)
N2 0.065(2) 0.0458(17) 0.076(2) -0.0100(14) 0.0222(16) -0.0004(14)
N3 0.0449(16) 0.0329(15) 0.0553(16) 0.0000(11) 0.0117(12) 0.0012(11)
O1 0.0451(15) 0.0400(13) 0.0897(19) 0.0004(10) 0.0081(12) 0.0087(12)

loop_
_atom_type_symbol
_atom_type_description
_atom_type_scat_dispersion_real
_atom_type_scat_dispersion_imag
_atom_type_scat_source
C C 0.0033 0.0016 'International Tables Vol C Tables 4.2.6.8 and 6.1.1.4'
H H 0.0000 0.0000 'International Tables Vol C Tables 4.2.6.8 and 6.1.1.4'
N N 0.0061 0.0033 'International Tables Vol C Tables 4.2.6.8 and 6.1.1.4'
O O 0.0106 0.0060 'International Tables Vol C Tables 4.2.6.8 and 6.1.1.4'

loop_
_geom_angle_atom_site_label_1
_geom_angle_atom_site_label_2
_geom_angle_atom_site_label_3
_geom_angle_site_symmetry_1
_geom_angle_site_symmetry_3
_geom_angle
_geom_angle_publ_flag
N1 C1 N3 . . 111.4(3) no
N1 C1 H1A . . 124.3 no
N3 C1 H1A . . 124.3 no
N2 C2 N3 . . 111.9(3) no
N2 C2 H2A . . 124.1 no
N3 C2 H2A . . 124.1 no
C8 C3 C4 . . 120.9(3) no
C8 C3 N3 . . 119.3(3) no
C4 C3 N3 . . 119.8(3) no
O1 C4 C3 . . 119.4(3) no
O1 C4 C5 . . 122.3(3) no
C3 C4 C5 . . 118.4(3) no
C6 C5 C4 . . 120.2(3) no
C6 C5 H5A . . 119.9 no
C4 C5 H5A . . 119.9 no
C7 C6 C5 . . 120.9(3) no
C7 C6 H6A . . 119.5 no
C5 C6 H6A . . 119.5 no
C8 C7 C6 . . 119.2(3) no
C8 C7 H7A . . 120.4 no
C6 C7 H7A . . 120.4 no
C7 C8 C3 . . 120.4(4) no
C7 C8 H8A . . 119.8 no
C3 C8 H8A . . 119.8 no
C1 N1 N2 . . 107.4(3) no
C2 N2 N1 . . 105.9(3) no
C1 N3 C2 . . 103.4(2) no
C1 N3 C3 . . 126.6(3) no
C2 N3 C3 . . 130.0(3) no
C4 O1 H1B . . 109.5 no

loop_
_geom_bond_atom_site_label_1
_geom_bond_atom_site_label_2
_geom_bond_site_symmetry_2
_geom_bond_distance
_geom_bond_publ_flag
C1 N1 . 1.289(4) no
C1 N3 . 1.356(4) no
C1 H1A . 0.9300 no
C2 N2 . 1.297(4) no
C2 N3 . 1.357(4) no
C2 H2A . 0.9300 no
C3 C8 . 1.382(4) no
C3 C4 . 1.385(5) no
C3 N3 . 1.433(4) no
C4 O1 . 1.340(4) no
C4 C5 . 1.393(4) no
C5 C6 . 1.382(5) no
C5 H5A . 0.9300 no
C6 C7 . 1.378(6) no
C6 H6A . 0.9300 no
C7 C8 . 1.375(5) no
C7 H7A . 0.9300 no
C8 H8A . 0.9300 no
N1 N2 . 1.388(4) no
O1 H1B . 0.8200 no

loop_
_cod_related_entry_id
_cod_related_entry_database
_cod_related_entry_code
1 ChemSpider 22252454
